data_4103736
loop_
_publ_author_name
'Kenneth E. Maly'
'Thierry Maris'
'James D. Wuest'

_publ_section_title
;
 Engineering Hydrogen-Bonded Molecular Crystals Built from Derivatives of
 Hexaphenylbenzene and Related Compounds
;
_journal_name_full 'J. Am. Chem. Soc.'
_journal_page_first 4306
_journal_page_last 4322
_journal_paper_doi 10.1021/ja067571x
_journal_volume 129
_journal_year 2007
_chemical_compound_source 'Synthesized by the authors. See text'
_chemical_formula_moiety 'C44 H38 N20,  4(C2 H6 O S), 2 (H2 O)'
_chemical_formula_sum 'C52 H66 N20 O6 S4'
_chemical_formula_weight 1195.53
_chemical_name_systematic
; 
 ? 
;
_space_group_IT_number 14
_symmetry_cell_setting monoclinic
_symmetry_space_group_name_Hall '-P 2ybc'
_symmetry_space_group_name_H-M 'P 1 21/c 1'
_atom_sites_solution_hydrogens geom
_atom_sites_solution_primary direct
_atom_sites_solution_secondary difmap
_audit_creation_method SHELXL-97
_cell_angle_alpha 90.00
_cell_angle_beta 91.318(2)
_cell_angle_gamma 90.00
_cell_formula_units_Z 4
_cell_length_a 34.706(2)
_cell_length_b 14.9704(9)
_cell_length_c 12.0264(7)
_cell_measurement_reflns_used 9654
_cell_measurement_temperature 150(2)
_cell_measurement_theta_max 50.74
_cell_measurement_theta_min 2.55
_cell_volume 6246.8(6)
_computing_cell_refinement 'SMART (Bruker, 2003)'
_computing_data_collection 'SMART (Bruker, 2003)'
_computing_data_reduction 'SAINT (Bruker, 2004)'
_computing_molecular_graphics 'SHELXTL (Bruker, 1997)'
_computing_publication_material 'UdMX (local program)'
_computing_structure_refinement 'SHELXL97 (Sheldrick, 1997)'
_computing_structure_solution 'SHELXS97 (Sheldrick, 1997)'
_diffrn_ambient_temperature 150(2)
_diffrn_detector_area_resol_mean 5.5
_diffrn_measured_fraction_theta_full 0.986
_diffrn_measured_fraction_theta_max 0.986
_diffrn_measurement_device_type 'Bruker Smart 6000'
_diffrn_measurement_method \w
_diffrn_radiation_monochromator 'Montel 200 optics'
_diffrn_radiation_source 'Rotating Anode'
_diffrn_radiation_type CuK\a
_diffrn_radiation_wavelength 1.54178
_diffrn_reflns_av_R_equivalents 0.040
_diffrn_reflns_av_sigmaI/netI 0.1463
_diffrn_reflns_limit_h_max 38
_diffrn_reflns_limit_h_min -38
_diffrn_reflns_limit_k_max 16
_diffrn_reflns_limit_k_min -16
_diffrn_reflns_limit_l_max 13
_diffrn_reflns_limit_l_min -13
_diffrn_reflns_number 82959
_diffrn_reflns_theta_full 58.85
_diffrn_reflns_theta_max 58.85
_diffrn_reflns_theta_min 1.27
_diffrn_standards_decay_% -0.17
_diffrn_standards_interval_time 1440
_diffrn_standards_number 193
_exptl_absorpt_coefficient_mu 1.913
_exptl_absorpt_correction_T_max 0.8600
_exptl_absorpt_correction_T_min 0.7200
_exptl_absorpt_correction_type multi-scan
_exptl_absorpt_process_details 'Sadabs (Sheldrick,1996)'
_exptl_crystal_colour Colorless
_exptl_crystal_density_diffrn 1.271
_exptl_crystal_density_method 'not measured'
_exptl_crystal_description block
_exptl_crystal_F_000 2520
_exptl_crystal_size_max 0.22
_exptl_crystal_size_mid 0.18
_exptl_crystal_size_min 0.08
_refine_diff_density_max 0.651
_refine_diff_density_min -0.577
_refine_diff_density_rms 0.087
_refine_ls_extinction_method none
_refine_ls_goodness_of_fit_ref 1.115
_refine_ls_hydrogen_treatment constr
_refine_ls_matrix_type full
_refine_ls_number_parameters 822
_refine_ls_number_reflns 8635
_refine_ls_number_restraints 134
_refine_ls_restrained_S_all 1.321
_refine_ls_R_factor_all 0.1143
_refine_ls_R_factor_gt 0.0794
_refine_ls_shift/su_max 0.002
_refine_ls_shift/su_mean 0.003
_refine_ls_structure_factor_coef Fsqd
_refine_ls_weighting_details 'calc w=1/[\s^2^(Fo^2^)+(0.0580P)^2^] where P=(Fo^2^+2Fc^2^)/3'
_refine_ls_weighting_scheme calc
_refine_ls_wR_factor_gt 0.1704
_refine_ls_wR_factor_ref 0.1913
_reflns_number_gt 3792
_reflns_number_total 8835
_reflns_threshold_expression I>2\s(I)
_cod_data_source_file deposit.cif
_cod_data_source_block jw1129
_cod_original_sg_symbol_H-M P21/c
_cod_database_code 4103736

loop_
_symmetry_equiv_pos_as_xyz
'x, y, z'
'-x, y+1/2, -z+1/2'
'-x, -y, -z'
'x, -y-1/2, z-1/2'

loop_
_atom_site_label
_atom_site_type_symbol
_atom_site_fract_x
_atom_site_fract_y
_atom_site_fract_z
_atom_site_U_iso_or_equiv
_atom_site_adp_type
_atom_site_occupancy
_atom_site_symmetry_multiplicity
_atom_site_calc_flag
_atom_site_refinement_flags
_atom_site_disorder_assembly
_atom_site_disorder_group
C1 C 0.271(3) 0.671(6) 0.933(7) 0.05(2) Uani 1 1 d . . .
C2 C 0.239(3) 0.647(6) 0.994(7) 0.05(2) Uani 1 1 d . . .
C3 C 0.216(2) 0.709(7) 1.050(6) 0.05(2) Uani 1 1 d . . .
C4 C 0.226(2) 0.800(6) 1.047(6) 0.05(2) Uani 1 1 d . . .
C5 C 0.258(3) 0.825(6) 0.983(7) 0.05(2) Uani 1 1 d . . .
C6 C 0.279(3) 0.762(7) 0.928(7) 0.06(2) Uani 1 1 d . . .
C10 C 0.227(2) 0.548(6) 1.001(8) 0.06(2) Uani 1 1 d . . .
C11 C 0.213(2) 0.504(7) 0.906(7) 0.06(2) Uani 1 1 d . . .
H11 H 0.2124 0.5351 0.8369 0.073 Uiso 1 1 calc R . .
C12 C 0.200(2) 0.419(7) 0.907(7) 0.05(2) Uani 1 1 d . . .
H12 H 0.1920 0.3891 0.8405 0.064 Uiso 1 1 calc R . .
C13 C 0.197(2) 0.375(6) 1.009(8) 0.05(2) Uani 1 1 d . . .
C14 C 0.214(2) 0.414(7) 1.097(8) 0.06(2) Uani 1 1 d . . .
H14 H 0.2161 0.3814 1.1643 0.071 Uiso 1 1 calc R . .
C15 C 0.229(2) 0.499(6) 1.093(7) 0.05(2) Uani 1 1 d . . .
H15 H 0.2415 0.5234 1.1578 0.061 Uiso 1 1 calc R . .
C16 C 0.177(2) 0.288(6) 1.011(8) 0.05(2) Uani 1 1 d . . .
C17 C 0.151(2) 0.168(7) 0.926(8) 0.05(2) Uani 1 1 d . . .
C18 C 0.147(2) 0.182(7) 1.113(8) 0.05(2) Uani 1 1 d . . .
C19 C 0.182(2) 0.679(5) 1.109(7) 0.05(2) Uani 1 1 d . . .
C20 C 0.148(3) 0.664(5) 1.048(7) 0.05(2) Uani 1 1 d . . .
H20 H 0.1477 0.6734 0.9699 0.066 Uiso 1 1 calc R . .
C21 C 0.115(3) 0.636(5) 1.101(8) 0.06(2) Uani 1 1 d . . .
H21 H 0.0919 0.6290 1.0586 0.073 Uiso 1 1 calc R . .
C22 C 0.115(2) 0.619(6) 1.211(8) 0.05(2) Uani 1 1 d . . .
C23 C 0.148(3) 0.636(5) 1.273(7) 0.06(2) Uani 1 1 d . . .
H23 H 0.1489 0.6251 1.3507 0.069 Uiso 1 1 calc R . .
C24 C 0.180(3) 0.670(5) 1.222(7) 0.05(2) Uani 1 1 d . . .
H24 H 0.2021 0.6873 1.2666 0.062 Uiso 1 1 calc R . .
C25 C 0.079(2) 0.584(6) 1.263(7) 0.06(2) Uani 1 1 d D . .
N6 N 0.0844(18) 0.525(5) 1.346(5) 0.053(19) Uani 1 1 d D . .
C26 C 0.051(3) 0.497(5) 1.390(7) 0.05(2) Uani 1 1 d D . .
N7 N 0.0161(19) 0.520(5) 1.351(6) 0.055(19) Uani 1 1 d D . .
C27 C 0.014(3) 0.572(6) 1.267(7) 0.06(3) Uani 1 1 d D . .
N8 N 0.046(2) 0.609(4) 1.219(5) 0.06(2) Uani 1 1 d D . .
N9 N 0.0549(18) 0.443(5) 1.478(6) 0.07(2) Uani 1 1 d D . .
H9A H 0.0345 0.4212 1.5104 0.078 Uiso 1 1 calc . . .
H9B H 0.0782 0.4286 1.5023 0.078 Uiso 1 1 calc . . .
N10 N -0.020(2) 0.592(4) 1.222(5) 0.06(2) Uani 1 1 d D . .
H10A H -0.0411 0.5688 1.2507 0.077 Uiso 1 1 calc . . .
H10B H -0.0220 0.6279 1.1648 0.077 Uiso 1 1 calc . . .
C28 C 0.311(3) 0.793(6) 0.856(8) 0.06(2) Uani 1 1 d . A .
C29 C 0.302(3) 0.827(5) 0.752(7) 0.05(2) Uani 1 1 d . . .
H29 H 0.2764 0.8239 0.7240 0.065 Uiso 1 1 calc R . .
C30 C 0.331(3) 0.868(5) 0.688(7) 0.05(2) Uani 1 1 d . A .
H30 H 0.3241 0.8947 0.6189 0.064 Uiso 1 1 calc R . .
C31 C 0.368(3) 0.868(6) 0.725(8) 0.06(2) Uani 1 1 d . . .
C32 C 0.378(2) 0.830(5) 0.823(7) 0.05(2) Uani 1 1 d . A .
H32 H 0.4043 0.8282 0.8468 0.060 Uiso 1 1 calc R . .
C33 C 0.348(3) 0.793(5) 0.891(7) 0.06(2) Uani 1 1 d . . .
H33 H 0.3549 0.7686 0.9611 0.067 Uiso 1 1 calc R A .
C34 C 0.392(4) 0.893(9) 0.631(11) 0.05(8) Uiso 0.41(8) 1 d PD A 1
N11 N 0.378(3) 0.948(8) 0.554(10) 0.05(6) Uiso 0.41(8) 1 d PD A 1
C35 C 0.405(3) 0.976(7) 0.481(10) 0.06(6) Uiso 0.41(8) 1 d PD A 1
N12 N 0.441(3) 0.948(7) 0.491(9) 0.07(6) Uiso 0.41(8) 1 d PD A 1
C36 C 0.453(3) 0.896(7) 0.567(10) 0.06(6) Uiso 0.41(8) 1 d PD A 1
N13 N 0.428(3) 0.865(8) 0.643(10) 0.05(5) Uiso 0.41(8) 1 d PD A 1
N14 N 0.391(4) 1.032(10) 0.402(12) 0.08(6) Uiso 0.41(8) 1 d PD A 1
H14A H 0.4066 1.0528 0.3514 0.090 Uiso 0.41 1 calc P A 1
H14B H 0.3668 1.0469 0.4017 0.090 Uiso 0.41 1 calc P A 1
N15 N 0.490(3) 0.874(9) 0.567(11) 0.06(5) Uiso 0.41(8) 1 d PD A 1
H15A H 0.5049 0.8956 0.5159 0.071 Uiso 0.41 1 calc P A 1
H15B H 0.4993 0.8382 0.6189 0.071 Uiso 0.41 1 calc P A 1
C34B C 0.401(3) 0.927(7) 0.676(9) 0.06(4) Uani 0.59(8) 1 d PD A 2
N11B N 0.387(3) 0.984(7) 0.598(8) 0.05(3) Uani 0.59(8) 1 d PD A 2
C35B C 0.416(3) 1.026(6) 0.543(8) 0.06(4) Uani 0.59(8) 1 d PD A 2
N12B N 0.453(3) 1.012(6) 0.564(8) 0.07(4) Uani 0.59(8) 1 d PD A 2
C36B C 0.463(3) 0.956(6) 0.639(8) 0.06(5) Uani 0.59(8) 1 d PD A 2
N13B N 0.437(3) 0.909(6) 0.700(8) 0.05(3) Uani 0.59(8) 1 d PD A 2
N14B N 0.403(3) 1.084(7) 0.465(8) 0.06(4) Uani 0.59(8) 1 d PD A 2
H14C H 0.4196 1.1145 0.4251 0.072 Uiso 0.59 1 calc P A 2
H14D H 0.3782 1.0919 0.4534 0.072 Uiso 0.59 1 calc P A 2
N15B N 0.500(3) 0.942(7) 0.659(8) 0.07(4) Uani 0.59(8) 1 d PD A 2
H15C H 0.5173 0.9712 0.6208 0.087 Uiso 0.59 1 calc P A 2
H15D H 0.5074 0.9036 0.7105 0.087 Uiso 0.59 1 calc P A 2
C37 C 0.267(2) 0.924(6) 0.976(6) 0.05(2) Uani 1 1 d . . .
C38 C 0.300(2) 0.954(6) 1.032(6) 0.05(2) Uani 1 1 d . . .
H38 H 0.3165 0.9141 1.0723 0.062 Uiso 1 1 calc R . .
C39 C 0.309(2) 1.044(6) 1.026(6) 0.06(2) Uani 1 1 d . . .
H39 H 0.3311 1.0664 1.0642 0.067 Uiso 1 1 calc R . .
C40 C 0.285(2) 1.104(6) 0.963(7) 0.05(2) Uani 1 1 d . . .
C41 C 0.254(2) 1.072(6) 0.907(7) 0.05(2) Uani 1 1 d . . .
H41 H 0.2378 1.1111 0.8640 0.064 Uiso 1 1 calc R . .
C42 C 0.245(2) 0.982(6) 0.914(6) 0.05(2) Uani 1 1 d . . .
H42 H 0.2229 0.9591 0.8747 0.063 Uiso 1 1 calc R . .
C43 C 0.295(2) 1.201(6) 0.960(9) 0.05(2) Uani 1 1 d . . .
C44 C 0.305(2) 1.325(8) 0.862(9) 0.06(2) Uani 1 1 d . . .
C45 C 0.311(2) 1.328(7) 1.048(9) 0.05(2) Uani 1 1 d . . .
C46 C 0.204(2) 0.867(5) 1.111(7) 0.05(2) Uani 1 1 d . . .
H46A H 0.1857 0.8980 1.0603 0.082 Uiso 1 1 calc R . .
H46B H 0.2216 0.9110 1.1449 0.082 Uiso 1 1 calc R . .
H46C H 0.1895 0.8370 1.1693 0.082 Uiso 1 1 calc R . .
C47 C 0.295(2) 0.602(5) 0.871(7) 0.06(2) Uani 1 1 d . . .
H47A H 0.2844 0.5944 0.7956 0.087 Uiso 1 1 calc R . .
H47B H 0.2944 0.5451 0.9108 0.087 Uiso 1 1 calc R . .
H47C H 0.3217 0.6234 0.8677 0.087 Uiso 1 1 calc R . .
N1 N 0.1696(19) 0.246(5) 0.916(6) 0.051(18) Uani 1 1 d . . .
N2 N 0.1665(18) 0.262(5) 1.114(6) 0.047(18) Uani 1 1 d . . .
N3 N 0.1387(18) 0.132(4) 1.022(6) 0.051(18) Uani 1 1 d . . .
N4 N 0.1345(19) 0.154(4) 1.209(6) 0.058(19) Uani 1 1 d . . .
H4A H 0.1208 0.1048 1.2131 0.069 Uiso 1 1 calc . . .
H4B H 0.1397 0.1852 1.2699 0.069 Uiso 1 1 calc . . .
N5 N 0.1454(18) 0.122(4) 0.833(6) 0.059(19) Uani 1 1 d . . .
H5A H 0.1537 0.1440 0.7699 0.071 Uiso 1 1 calc . . .
H5B H 0.1334 0.0708 0.8343 0.071 Uiso 1 1 calc . . .
N16 N 0.2959(17) 1.237(5) 0.862(6) 0.051(18) Uani 1 1 d . . .
N17 N 0.3143(18) 1.370(5) 0.956(7) 0.053(19) Uani 1 1 d . . .
N18 N 0.3029(18) 1.239(6) 1.059(6) 0.057(19) Uani 1 1 d . . .
N19 N 0.3072(18) 1.368(4) 0.765(6) 0.051(18) Uani 1 1 d . . .
H19A H 0.3028 1.3397 0.7017 0.062 Uiso 1 1 calc . . .
H19B H 0.3131 1.4255 0.7638 0.062 Uiso 1 1 calc . . .
N20 N 0.3184(18) 1.371(4) 1.147(6) 0.059(19) Uani 1 1 d . . .
H20A H 0.3248 1.4279 1.1469 0.071 Uiso 1 1 calc . . .
H20B H 0.3165 1.3420 1.2101 0.071 Uiso 1 1 calc . . .
S50 S 0.0661(12) 0.306(2) 0.044(3) 0.06(2) Uani 0.70(10) 1 d PD B 1
O50 O 0.026(2) 0.305(10) -0.014(10) 0.07(4) Uani 0.70(10) 1 d PD B 1
C50 C 0.084(4) 0.409(6) 0.033(11) 0.09(5) Uani 0.70(10) 1 d PD B 1
H50A H 0.0983 0.4141 -0.0361 0.138 Uiso 0.70(10) 1 calc PR B 1
H50B H 0.1013 0.4214 0.0966 0.138 Uiso 0.70(10) 1 calc PR B 1
H50C H 0.0628 0.4524 0.0317 0.138 Uiso 0.70(10) 1 calc PR B 1
C51 C 0.058(5) 0.315(11) 0.187(7) 0.10(7) Uani 0.70(10) 1 d PD B 1
H51A H 0.0381 0.3607 0.1994 0.155 Uiso 0.70(10) 1 calc PR B 1
H51B H 0.0820 0.3334 0.2257 0.155 Uiso 0.70(10) 1 calc PR B 1
H51C H 0.0494 0.2579 0.2164 0.155 Uiso 0.70(10) 1 calc PR B 1
S51 S 0.030(4) 0.330(9) 0.051(10) 0.08(5) Uani 0.30(10) 1 d PD B 2
O51 O 0.043(7) 0.290(17) -0.061(13) 0.07(10) Uani 0.30(10) 1 d PD B 2
C52 C 0.061(9) 0.412(17) 0.09(3) 0.3(4) Uani 0.30(10) 1 d PD B 2
H52A H 0.0522 0.4410 0.1544 0.390 Uiso 0.30(10) 1 calc PR B 2
H52B H 0.0623 0.4552 0.0264 0.390 Uiso 0.30(10) 1 calc PR B 2
H52C H 0.0868 0.3863 0.1010 0.390 Uiso 0.30(10) 1 calc PR B 2
C53 C 0.048(11) 0.26(2) 0.155(19) 0.10(16) Uani 0.30(10) 1 d PD B 2
H53A H 0.0410 0.1953 0.1368 0.151 Uiso 0.30(10) 1 calc PR B 2
H53B H 0.0375 0.2734 0.2269 0.151 Uiso 0.30(10) 1 calc PR B 2
H53C H 0.0765 0.2615 0.1599 0.151 Uiso 0.30(10) 1 calc PR B 2
S60 S 0.0937(7) 0.8891(17) 0.2350(19) 0.063(7) Uani 1 1 d D . .
O60 O 0.0909(17) 0.992(4) 0.249(5) 0.09(2) Uani 1 1 d D . .
C60 C 0.078(3) 0.865(7) 0.105(7) 0.13(4) Uani 1 1 d D . .
H60A H 0.0505 0.8491 0.1069 0.191 Uiso 1 1 calc R . .
H60B H 0.0925 0.8138 0.0769 0.191 Uiso 1 1 calc R . .
H60C H 0.0815 0.9165 0.0572 0.191 Uiso 1 1 calc R . .
C61 C 0.052(3) 0.845(7) 0.298(8) 0.13(4) Uani 1 1 d D . .
H61A H 0.0437 0.8866 0.3552 0.190 Uiso 1 1 calc R . .
H61B H 0.0584 0.7873 0.3313 0.190 Uiso 1 1 calc R . .
H61C H 0.0318 0.8379 0.2411 0.190 Uiso 1 1 calc R . .
S70 S 0.3985(7) 0.5838(18) 0.741(2) 0.072(8) Uani 1 1 d D C 1
O70 O 0.3775(19) 0.496(4) 0.712(6) 0.12(2) Uani 1 1 d D C 1
C70 C 0.443(2) 0.566(7) 0.793(8) 0.14(4) Uani 1 1 d D C 1
H70A H 0.4423 0.5145 0.8432 0.205 Uiso 1 1 calc R C 1
H70B H 0.4516 0.6188 0.8332 0.205 Uiso 1 1 calc RD C 1
H70C H 0.4600 0.5532 0.7315 0.205 Uiso 1 1 calc RD C 1
C71 C 0.417(3) 0.625(8) 0.615(7) 0.14(5) Uani 1 1 d D C 1
H71A H 0.4063 0.5893 0.5530 0.209 Uiso 1 1 calc R C 1
H71B H 0.4451 0.6195 0.6172 0.209 Uiso 1 1 calc R C 1
H71C H 0.4096 0.6873 0.6056 0.209 Uiso 1 1 calc R C 1
S80 S 0.4327(8) 0.2143(18) 0.774(2) 0.079(8) Uani 1 1 d D . .
O80 O 0.4483(19) 0.288(4) 0.852(5) 0.11(2) Uani 1 1 d D . .
C80 C 0.399(3) 0.262(7) 0.689(8) 0.13(4) Uani 1 1 d D . .
H80A H 0.4052 0.3261 0.6810 0.197 Uiso 1 1 calc R . .
H80B H 0.3738 0.2560 0.7219 0.197 Uiso 1 1 calc R . .
H80C H 0.3993 0.2334 0.6164 0.197 Uiso 1 1 calc R . .
C81 C 0.398(3) 0.155(7) 0.850(9) 0.14(5) Uani 1 1 d D . .
H81A H 0.4027 0.1659 0.9296 0.205 Uiso 1 1 calc R . .
H81B H 0.4007 0.0911 0.8346 0.205 Uiso 1 1 calc R . .
H81C H 0.3724 0.1754 0.8280 0.205 Uiso 1 1 calc R . .
O100 O 0.486(2) 0.730(2) 0.789(3) 0.14(3) Uani 1 1 d D . .
H101 H 0.508 0.711 0.750 0.350 Uiso 1 1 d D . .
H102 H 0.494 0.774 0.841 0.350 Uiso 1 1 d D . .
O200 O 0.462(2) 0.398(2) 0.571(2) 0.14(3) Uani 1 1 d D . .
H201 H 0.441 0.412 0.602 0.350 Uiso 1 1 d D . .
H202 H 0.482 0.381 0.623 0.350 Uiso 1 1 d D . .

loop_
_atom_site_aniso_label
_atom_site_aniso_U_11
_atom_site_aniso_U_22
_atom_site_aniso_U_33
_atom_site_aniso_U_23
_atom_site_aniso_U_13
_atom_site_aniso_U_12
C1 0.06(6) 0.04(7) 0.05(6) 0.00(5) 0.01(5) 0.00(5)
C2 0.05(6) 0.05(7) 0.04(5) 0.00(5) 0.00(5) 0.00(5)
C3 0.06(6) 0.06(7) 0.04(5) 0.00(5) 0.00(5) 0.00(6)
C4 0.06(6) 0.05(7) 0.04(5) 0.00(5) 0.01(4) 0.01(5)
C5 0.05(6) 0.05(7) 0.06(6) 0.00(5) 0.00(5) 0.00(5)
C6 0.06(7) 0.05(7) 0.06(6) 0.01(5) 0.00(5) 0.00(6)
C10 0.06(7) 0.06(8) 0.05(7) 0.00(6) 0.01(5) 0.01(5)
C11 0.06(6) 0.07(8) 0.05(6) -0.01(6) 0.00(5) 0.00(6)
C12 0.06(6) 0.05(7) 0.05(6) 0.00(5) 0.00(4) -0.01(5)
C13 0.05(6) 0.05(7) 0.06(7) 0.01(6) -0.01(5) -0.01(5)
C14 0.06(6) 0.06(7) 0.06(7) 0.01(6) 0.00(5) -0.01(5)
C15 0.05(6) 0.06(7) 0.05(6) 0.00(5) 0.01(4) 0.01(5)
C16 0.06(6) 0.04(6) 0.04(6) 0.00(5) 0.00(5) -0.01(5)
C17 0.06(6) 0.05(7) 0.04(6) -0.01(6) -0.01(5) 0.00(5)
C18 0.05(6) 0.06(7) 0.05(7) 0.01(6) 0.00(5) 0.01(5)
C19 0.04(6) 0.06(6) 0.05(6) 0.00(5) 0.00(5) -0.01(5)
C20 0.06(7) 0.06(6) 0.05(6) -0.01(5) 0.00(5) 0.01(5)
C21 0.07(7) 0.06(7) 0.06(7) 0.01(5) 0.00(5) 0.00(5)
C22 0.04(6) 0.07(7) 0.05(6) -0.01(5) 0.00(5) 0.01(5)
C23 0.07(7) 0.05(6) 0.06(6) -0.01(5) 0.00(6) 0.00(5)
C24 0.05(6) 0.05(6) 0.05(6) -0.01(5) 0.01(5) 0.00(5)
C25 0.04(7) 0.07(7) 0.06(6) 0.00(6) 0.00(5) 0.00(6)
N6 0.05(5) 0.06(5) 0.05(5) 0.00(4) 0.00(4) 0.01(4)
C26 0.06(7) 0.05(6) 0.05(6) 0.00(5) 0.00(5) 0.00(5)
N7 0.04(5) 0.07(5) 0.06(5) -0.01(4) -0.01(4) 0.00(4)
C27 0.09(9) 0.06(7) 0.04(6) 0.02(5) 0.00(6) -0.01(6)
N8 0.06(6) 0.05(5) 0.06(5) -0.01(4) 0.00(5) 0.00(4)
N9 0.06(5) 0.07(5) 0.06(5) 0.00(4) 0.00(4) 0.00(4)
N10 0.06(5) 0.06(5) 0.06(5) 0.00(4) 0.00(4) 0.00(4)
C28 0.05(7) 0.07(7) 0.07(7) 0.00(6) -0.01(6) 0.00(5)
C29 0.06(6) 0.05(6) 0.05(6) 0.00(5) 0.01(5) 0.00(5)
C30 0.05(6) 0.06(6) 0.05(6) -0.01(5) -0.01(5) 0.00(5)
C31 0.06(8) 0.06(7) 0.06(7) 0.01(5) 0.01(5) 0.00(5)
C32 0.05(6) 0.05(6) 0.05(6) -0.01(5) 0.00(5) 0.00(5)
C33 0.05(7) 0.06(6) 0.06(6) -0.01(5) 0.00(5) 0.01(5)
C34B 0.04(11) 0.06(12) 0.08(12) 0.01(11) 0.00(9) 0.00(9)
N11B 0.05(8) 0.05(9) 0.06(8) -0.01(7) 0.00(7) 0.00(7)
C35B 0.06(12) 0.04(11) 0.08(12) 0.00(9) 0.01(10) -0.01(9)
N12B 0.05(9) 0.06(10) 0.10(11) 0.02(8) 0.02(8) 0.00(7)
C36B 0.07(13) 0.04(11) 0.06(11) 0.01(9) -0.01(10) 0.01(9)
N13B 0.07(10) 0.03(8) 0.06(8) 0.00(7) 0.00(7) 0.00(7)
N14B 0.08(9) 0.04(8) 0.06(8) 0.02(7) 0.01(7) 0.02(7)
N15B 0.06(9) 0.08(10) 0.07(9) 0.00(7) -0.01(7) 0.01(7)
C37 0.04(6) 0.05(7) 0.05(5) 0.00(5) 0.00(4) 0.00(5)
C38 0.05(6) 0.04(7) 0.06(6) 0.00(5) 0.00(5) 0.00(5)
C39 0.06(6) 0.05(7) 0.06(6) 0.00(5) 0.00(5) -0.01(5)
C40 0.05(6) 0.05(7) 0.05(6) 0.00(5) 0.00(5) 0.00(5)
C41 0.06(6) 0.05(7) 0.06(6) 0.00(5) -0.01(5) 0.01(5)
C42 0.05(6) 0.06(7) 0.05(6) 0.00(5) 0.00(4) 0.00(5)
C43 0.06(6) 0.05(7) 0.05(7) 0.01(6) 0.00(5) 0.00(5)
C44 0.05(6) 0.06(8) 0.06(8) 0.00(7) 0.00(5) 0.00(5)
C45 0.05(6) 0.06(8) 0.05(7) 0.00(6) 0.00(5) -0.01(5)
C46 0.06(6) 0.05(6) 0.06(5) 0.00(5) 0.00(5) -0.01(5)
C47 0.05(6) 0.05(6) 0.07(6) 0.00(5) -0.01(5) 0.00(5)
N1 0.05(5) 0.05(5) 0.05(5) 0.01(4) 0.00(4) 0.00(4)
N2 0.04(4) 0.05(5) 0.06(5) 0.00(4) 0.00(4) -0.01(4)
N3 0.06(5) 0.05(5) 0.04(5) -0.01(4) 0.00(4) -0.01(4)
N4 0.06(5) 0.05(5) 0.06(5) -0.01(4) 0.00(4) 0.00(4)
N5 0.06(5) 0.05(5) 0.07(5) 0.00(4) 0.01(4) 0.00(4)
N16 0.05(4) 0.05(6) 0.06(6) 0.00(4) -0.01(4) -0.01(4)
N17 0.05(5) 0.05(5) 0.05(5) 0.00(5) 0.01(4) -0.01(4)
N18 0.05(5) 0.06(6) 0.06(6) 0.00(5) 0.01(4) 0.00(4)
N19 0.06(5) 0.04(4) 0.06(5) 0.00(4) 0.00(4) 0.00(3)
N20 0.05(5) 0.06(5) 0.07(5) 0.00(4) 0.00(4) 0.00(4)
S50 0.06(4) 0.06(3) 0.06(3) 0.00(2) 0.01(2) 0.00(2)
O50 0.06(10) 0.08(10) 0.07(11) 0.00(9) 0.01(8) 0.00(8)
C50 0.11(14) 0.07(12) 0.10(12) -0.01(9) -0.02(10) -0.01(10)
C51 0.11(15) 0.08(15) 0.12(15) 0.02(12) -0.02(11) -0.02(12)
S51 0.07(11) 0.09(10) 0.09(10) 0.00(7) 0.00(7) 0.01(6)
O51 0.1(2) 0.07(18) 0.08(19) 0.00(15) 0.01(15) -0.01(15)
C52 0.07(4) 0.08(13) 0.08(7) 0.0(3) 0.0(3) 0.0(3)
C53 0.1(3) 0.1(4) 0.1(4) 0.0(3) 0.0(3) 0.0(3)
S60 0.066(17) 0.061(19) 0.062(16) 0.000(13) 0.000(12) 0.001(13)
O60 0.08(5) 0.11(6) 0.09(5) 0.01(4) -0.01(4) 0.00(4)
C60 0.12(10) 0.12(10) 0.15(11) -0.01(8) 0.02(9) 0.01(8)
C61 0.14(12) 0.12(11) 0.12(10) -0.01(8) 0.01(9) 0.01(8)
S70 0.072(18) 0.071(19) 0.073(18) 0.001(15) 0.000(14) 0.001(15)
O70 0.12(6) 0.12(7) 0.12(6) 0.00(5) 0.01(5) 0.00(5)
C70 0.13(11) 0.17(12) 0.11(9) -0.03(8) 0.01(8) 0.01(9)
C71 0.15(12) 0.15(12) 0.12(10) 0.01(9) 0.00(9) 0.02(9)
S80 0.076(19) 0.08(2) 0.081(19) -0.002(16) 0.002(15) 0.002(16)
O80 0.11(6) 0.11(6) 0.12(6) -0.01(5) 0.01(5) 0.00(5)
C80 0.15(12) 0.12(11) 0.13(10) -0.01(8) -0.01(9) 0.00(8)
C81 0.14(12) 0.13(12) 0.14(11) 0.00(9) 0.01(9) 0.01(9)
O100 0.14(7) 0.14(8) 0.14(7) 0.00(6) 0.01(5) 0.00(5)
O200 0.13(7) 0.16(8) 0.13(7) 0.01(6) 0.00(5) 0.00(7)

loop_
_atom_type_symbol
_atom_type_description
_atom_type_scat_dispersion_real
_atom_type_scat_dispersion_imag
_atom_type_scat_source
C C 0.0181 0.0091 'International Tables Vol C Tables 4.2.6.8 and 6.1.1.4'
H H 0.0000 0.0000 'International Tables Vol C Tables 4.2.6.8 and 6.1.1.4'
N N 0.0311 0.0180 'International Tables Vol C Tables 4.2.6.8 and 6.1.1.4'
O O 0.0492 0.0322 'International Tables Vol C Tables 4.2.6.8 and 6.1.1.4'
S S 0.3331 0.5567 'International Tables Vol C Tables 4.2.6.8 and 6.1.1.4'

loop_
_geom_angle_atom_site_label_1
_geom_angle_atom_site_label_2
_geom_angle_atom_site_label_3
_geom_angle
C2 C1 C6 117(8)
C2 C1 C47 122(8)
C6 C1 C47 121(8)
C1 C2 C3 123(9)
C1 C2 C10 120(8)
C3 C2 C10 117(8)
C2 C3 C4 119(8)
C2 C3 C19 120(9)
C4 C3 C19 121(8)
C5 C4 C3 118(8)
C5 C4 C46 122(9)
C3 C4 C46 120(8)
C6 C5 C4 122(9)
C6 C5 C37 120(8)
C4 C5 C37 118(8)
C5 C6 C1 122(9)
C5 C6 C28 119(9)
C1 C6 C28 119(9)
C15 C10 C11 116(9)
C15 C10 C2 124(9)
C11 C10 C2 120(9)
C12 C11 C10 123(9)
C11 C12 C13 119(9)
C14 C13 C12 118(9)
C14 C13 C16 125(9)
C12 C13 C16 118(9)
C13 C14 C15 122(9)
C10 C15 C14 121(9)
N1 C16 N2 126(8)
N1 C16 C13 119(9)
N2 C16 C13 114(8)
N5 C17 N3 118(9)
N5 C17 N1 115(9)
N3 C17 N1 126(8)
N4 C18 N3 118(9)
N4 C18 N2 116(9)
N3 C18 N2 126(9)
C24 C19 C20 118(8)
C24 C19 C3 123(8)
C20 C19 C3 118(8)
C19 C20 C21 119(8)
C22 C21 C20 123(9)
C21 C22 C23 117(9)
C21 C22 C25 121(8)
C23 C22 C25 122(9)
C24 C23 C22 121(9)
C19 C24 C23 121(8)
N8 C25 N6 126(7)
N8 C25 C22 117(8)
N6 C25 C22 117(8)
C25 N6 C26 113(7)
N7 C26 N9 123(8)
N7 C26 N6 124(7)
N9 C26 N6 114(8)
C27 N7 C26 118(7)
N7 C27 N10 118(8)
N7 C27 N8 124(8)
N10 C27 N8 118(8)
C25 N8 C27 115(7)
C33 C28 C29 119(9)
C33 C28 C6 122(9)
C29 C28 C6 119(9)
C28 C29 C30 120(9)
C31 C30 C29 120(9)
C32 C31 C30 121(9)
C32 C31 C34 130(10)
C30 C31 C34 108(10)
C32 C31 C34B 114(10)
C30 C31 C34B 124(9)
C31 C32 C33 119(8)
C28 C33 C32 121(9)
N13 C34 N11 128(9)
N13 C34 C31 112(10)
N11 C34 C31 119(10)
C34 N11 C35 111(8)
N12 C35 N14 128(10)
N12 C35 N11 120(9)
N14 C35 N11 112(10)
C36 N12 C35 125(10)
N12 C36 N15 115(10)
N12 C36 N13 120(10)
N15 C36 N13 125(10)
C34 N13 C36 115(9)
N13B C34B N11B 127(9)
N13B C34B C31 119(10)
N11B C34B C31 113(9)
C34B N11B C35B 113(8)
N12B C35B N14B 124(10)
N12B C35B N11B 122(8)
N14B C35B N11B 113(9)
C36B N12B C35B 120(9)
N12B C36B N15B 118(10)
N12B C36B N13B 123(9)
N15B C36B N13B 118(9)
C34B N13B C36B 114(8)
C42 C37 C38 120(9)
C42 C37 C5 121(8)
C38 C37 C5 118(8)
C39 C38 C37 118(8)
C38 C39 C40 121(8)
C41 C40 C39 120(8)
C41 C40 C43 121(8)
C39 C40 C43 120(8)
C40 C41 C42 119(8)
C37 C42 C41 122(8)
N16 C43 N18 128(9)
N16 C43 C40 117(9)
N18 C43 C40 116(9)
N19 C44 N16 119(9)
N19 C44 N17 118(10)
N16 C44 N17 123(9)
N17 C45 N18 126(9)
N17 C45 N20 120(10)
N18 C45 N20 114(10)
C16 N1 C17 115(8)
C16 N2 C18 113(8)
C17 N3 C18 114(8)
C43 N16 C44 115(8)
C45 N17 C44 117(9)
C43 N18 C45 111(8)
O50 S50 C50 108(6)
O50 S50 C51 106(6)
C50 S50 C51 93(5)
O51 S51 C52 110(8)
O51 S51 C53 106(7)
C52 S51 C53 92(7)
O60 S60 C60 108(4)
O60 S60 C61 106(4)
C60 S60 C61 93(5)
O70 S70 C70 116(5)
O70 S70 C71 105(4)
C70 S70 C71 89(5)
O80 S80 C80 107(4)
O80 S80 C81 106(4)
C80 S80 C81 93(5)

loop_
_geom_bond_atom_site_label_1
_geom_bond_atom_site_label_2
_geom_bond_distance
C1 C2 1.40(11)
C1 C6 1.40(11)
C1 C47 1.53(11)
C2 C3 1.40(11)
C2 C10 1.54(12)
C3 C4 1.41(11)
C3 C19 1.48(11)
C4 C5 1.39(11)
C4 C46 1.49(11)
C5 C6 1.39(11)
C5 C37 1.52(11)
C6 C28 1.50(12)
C10 C15 1.32(11)
C10 C11 1.40(11)
C11 C12 1.35(11)
C12 C13 1.38(11)
C13 C14 1.33(11)
C13 C16 1.48(11)
C14 C15 1.38(11)
C16 N1 1.32(9)
C16 N2 1.37(9)
C17 N5 1.32(10)
C17 N3 1.34(10)
C17 N1 1.34(10)
C18 N4 1.32(10)
C18 N3 1.35(10)
C18 N2 1.37(10)
C19 C24 1.37(11)
C19 C20 1.37(10)
C20 C21 1.39(11)
C21 C22 1.34(11)
C22 C23 1.40(11)
C22 C25 1.49(11)
C23 C24 1.38(11)
C25 N8 1.32(8)
C25 N6 1.34(8)
N6 C26 1.37(9)
C26 N7 1.32(8)
C26 N9 1.34(8)
N7 C27 1.26(8)
C27 N10 1.33(9)
C27 N8 1.36(9)
C28 C33 1.34(11)
C28 C29 1.38(11)
C29 C30 1.41(11)
C30 C31 1.36(11)
C31 C32 1.34(11)
C31 C34 1.45(15)
C31 C34B 1.56(14)
C32 C33 1.44(11)
C34 N13 1.32(9)
C34 N11 1.34(9)
N11 C35 1.38(10)
C35 N12 1.32(9)
C35 N14 1.35(9)
N12 C36 1.24(9)
C36 N15 1.32(10)
C36 N13 1.35(10)
C34B N13B 1.32(9)
C34B N11B 1.33(9)
N11B C35B 1.37(9)
C35B N12B 1.33(9)
C35B N14B 1.34(9)
N12B C36B 1.26(9)
C36B N15B 1.33(10)
C36B N13B 1.36(10)
C37 C42 1.37(10)
C37 C38 1.39(10)
C38 C39 1.38(10)
C39 C40 1.42(11)
C40 C41 1.35(11)
C40 C43 1.49(12)
C41 C42 1.39(11)
C43 N16 1.29(10)
C43 N18 1.36(10)
C44 N19 1.34(10)
C44 N16 1.35(10)
C44 N17 1.35(10)
C45 N17 1.28(10)
C45 N18 1.36(10)
C45 N20 1.37(10)
S50 O50 1.55(6)
S50 C50 1.67(8)
S50 C51 1.76(8)
S51 O51 1.54(7)
S51 C52 1.67(8)
S51 C53 1.76(9)
S60 O60 1.55(5)
S60 C60 1.67(8)
S60 C61 1.76(8)
S70 O70 1.54(5)
S70 C70 1.65(8)
S70 C71 1.77(8)
S80 O80 1.54(5)
S80 C80 1.68(8)
S80 C81 1.76(8)

loop_
_geom_hbond_atom_site_label_D
_geom_hbond_atom_site_label_H
_geom_hbond_atom_site_label_A
_geom_hbond_distance_DH
_geom_hbond_distance_HA
_geom_hbond_distance_DA
_geom_hbond_angle_DHA
_geom_hbond_site_symmetry_A
N9 H9A N7 0.88 2.61 3.30(9) 136.5 3_568
N9 H9B N3 0.88 2.3 3.15(9) 163.5 4_566
N10 H10A O60 0.88 2.08 2.91(9) 156.3 2_546
N10 H10B O50 0.88 2.07 2.95(14) 171 3_566
N10 H10B O51 0.88 1.89 2.7(3) 160 3_566
N14 H14B N17 0.88 2.3 3.13(15) 155.5 4_585
N15 H15B O80 0.88 2 2.67(12) 132 2_656
N14 H14A O80 0.88 2.78 3.41(16) 129.5 4_575
N14 H14B N17 0.88 2.3 3.13(15) 155.5 4_585
N15B H15C N12B 0.88 2.49 3.24(15) 144.9 3_676
N15B H15D O80 0.88 2.45 2.93(12) 114.7 2_656
N4 H4A O60 0.88 2.04 2.91(9) 170.8 1_546
N4 H4B N5 0.88 2.98 3.68(9) 137 4_566
N5 H5A N2 0.88 2.4 3.25(9) 164.1 4_565
N5 H5B N6 0.88 2.23 3.07(9) 158.4 4_565
N19 H19A N18 0.88 2.08 2.95(9) 168.7 4_585
N19 H19B O70 0.88 2.57 3.18(9) 127.4 1_565
N20 H20A N11B 0.88 2.62 3.29(10) 134.3 4_586
N20 H20B N16 0.88 2.30 3.16(10) 166 4_586
O100 H101 O80 0.95 2.28 3.01(11) 131 2_656
O100 H102 O200 0.95 2.61 3.50(6) 158 2_656
O200 H202 N15B 0.95 2.83 3.54(13) 132 2_646
